data_1518605
loop_
_publ_author_name
'Griepenburg, J. C.'
'Rapp, T. L.'
'Carroll, P. J.'
'Eberwine, J.'
'Dmochowski, I. J.'

_publ_section_title
;
 Ruthenium-Caged Antisense Morpholinos for Regulating Gene Expression in
 Zebrafish Embryos.
;
_journal_issue 4
_journal_name_full 'Chemical science (Royal Society of Chemistry : 2010)'
_journal_page_first 2342
_journal_page_last 2346
_journal_paper_doi 10.1039/C4SC03990D
_journal_volume 6
_journal_year 2015
_chemical_formula_sum 'C83 H82 F24 N12 O5 P4 Ru2'
_chemical_formula_weight 2109.63
_space_group_IT_number 2
_symmetry_cell_setting triclinic
_symmetry_Int_Tables_number 2
_symmetry_space_group_name_Hall '-P 1'
_symmetry_space_group_name_H-M 'P -1'
_atom_sites_solution_hydrogens geom
_atom_sites_solution_primary direct
_audit_creation_method SHELXL-97
_audit_update_record
;
2014-12-24 deposited with the CCDC.
2015-01-29 downloaded from the CCDC.
;
_cell_angle_alpha 70.206(3)
_cell_angle_beta 85.323(3)
_cell_angle_gamma 67.450(2)
_cell_formula_units_Z 1
_cell_length_a 11.2159(7)
_cell_length_b 12.5550(8)
_cell_length_c 18.1382(12)
_cell_measurement_temperature 100(1)
_cell_volume 2216.1(3)
_computing_data_collection 'Bruker APEX2'
_computing_data_reduction 'Bruker SAINT'
_computing_structure_refinement 'SHELXL-97 (Sheldrick, 2008)'
_computing_structure_solution 'SHELXS-97 (Sheldrick, 2008)'
_diffrn_ambient_temperature 100(1)
_diffrn_measured_fraction_theta_full 0.996
_diffrn_measured_fraction_theta_max 0.996
_diffrn_measurement_device 'CCD Area Detector'
_diffrn_measurement_device_type 'Bruker APEXII'
_diffrn_measurement_method 'phi and omega scans'
_diffrn_radiation_monochromator graphite
_diffrn_radiation_source 'sealed tube'
_diffrn_radiation_type MoK\a
_diffrn_radiation_wavelength 0.71073
_diffrn_reflns_av_R_equivalents 0.0189
_diffrn_reflns_av_sigmaI/netI 0.0107
_diffrn_reflns_limit_h_max 14
_diffrn_reflns_limit_h_min -14
_diffrn_reflns_limit_k_max 16
_diffrn_reflns_limit_k_min -16
_diffrn_reflns_limit_l_max 23
_diffrn_reflns_limit_l_min -23
_diffrn_reflns_number 73021
_diffrn_reflns_theta_full 27.54
_diffrn_reflns_theta_max 27.54
_diffrn_reflns_theta_min 1.86
_exptl_absorpt_coefficient_mu 0.522
_exptl_absorpt_correction_T_max 0.7456
_exptl_absorpt_correction_T_min 0.6876
_exptl_absorpt_correction_type multi-scan
_exptl_absorpt_process_details '(SADABS; Sheldrick, 2007)'
_exptl_crystal_density_diffrn 1.581
_exptl_crystal_density_method 'not measured'
_exptl_crystal_description plate
_exptl_crystal_F_000 1068
_exptl_crystal_size_max 0.42
_exptl_crystal_size_mid 0.26
_exptl_crystal_size_min 0.10
_refine_diff_density_max 1.120
_refine_diff_density_min -0.826
_refine_diff_density_rms 0.061
_refine_ls_extinction_method none
_refine_ls_goodness_of_fit_ref 1.051
_refine_ls_hydrogen_treatment constr
_refine_ls_matrix_type full
_refine_ls_number_parameters 643
_refine_ls_number_reflns 10200
_refine_ls_number_restraints 122
_refine_ls_restrained_S_all 1.049
_refine_ls_R_factor_all 0.0292
_refine_ls_R_factor_gt 0.0266
_refine_ls_shift/su_max 0.002
_refine_ls_shift/su_mean 0.000
_refine_ls_structure_factor_coef Fsqd
_refine_ls_weighting_details 'calc w=1/[\s^2^(Fo^2^)+(0.0241P)^2^+2.6125P] where P=(Fo^2^+2Fc^2^)/3'
_refine_ls_weighting_scheme calc
_refine_ls_wR_factor_gt 0.0630
_refine_ls_wR_factor_ref 0.0655
_reflns_number_gt 9570
_reflns_number_total 10200
_reflns_threshold_expression >2sigma(I)
_cod_data_source_file c4sc03990d2.cif
_cod_data_source_block UP9718
_cod_depositor_comments
;Adding full bibliography for 1518605.cif.

 Adding full bibliography for 1518605.cif.
;
_cod_original_cell_volume 2216.1(2)
_cod_original_sg_symbol_H-M 'P -1       '
_cod_database_code 1518605

loop_
_symmetry_equiv_pos_as_xyz
'x, y, z'
'-x, -y, -z'

loop_
_atom_site_label
_atom_site_type_symbol
_atom_site_fract_x
_atom_site_fract_y
_atom_site_fract_z
_atom_site_U_iso_or_equiv
_atom_site_adp_type
_atom_site_occupancy
_atom_site_symmetry_multiplicity
_atom_site_calc_flag
_atom_site_refinement_flags
_atom_site_disorder_assembly
_atom_site_disorder_group
Ru1 Ru 0.506258(11) 0.163868(11) 0.264396(7) 0.01291(4) Uani 1 1 d . . .
N1 N 0.65818(12) 0.13185(12) 0.19098(8) 0.0153(2) Uani 1 1 d . . .
N12 N 0.45450(12) 0.07306(12) 0.20479(8) 0.0149(2) Uani 1 1 d . . .
N13 N 0.57466(12) -0.00632(12) 0.34959(8) 0.0155(2) Uani 1 1 d . . .
N24 N 0.35555(13) 0.17812(12) 0.33876(8) 0.0154(2) Uani 1 1 d . . .
N25 N 0.57819(13) 0.24338(12) 0.32652(8) 0.0155(2) Uani 1 1 d . . .
N33 N 0.41533(12) 0.33223(12) 0.17585(8) 0.0151(2) Uani 1 1 d . . .
C2 C 0.75831(15) 0.16753(15) 0.18526(10) 0.0188(3) Uani 1 1 d . . .
H2 H 0.7632 0.2095 0.2178 0.025 Uiso 1 1 calc R . .
C3 C 0.85450(16) 0.14474(16) 0.13324(10) 0.0219(3) Uani 1 1 d . . .
H3 H 0.9235 0.1690 0.1319 0.029 Uiso 1 1 calc R . .
C4 C 0.84615(17) 0.08520(16) 0.08327(10) 0.0235(3) Uani 1 1 d . . .
H4 H 0.9089 0.0698 0.0473 0.031 Uiso 1 1 calc R . .
C5 C 0.74281(16) 0.04878(16) 0.08769(10) 0.0218(3) Uani 1 1 d . . .
H5 H 0.7349 0.0095 0.0542 0.029 Uiso 1 1 calc R . .
C6 C 0.65119(15) 0.07173(14) 0.14269(9) 0.0169(3) Uani 1 1 d . . .
C7 C 0.54123(15) 0.03182(14) 0.15400(9) 0.0173(3) Uani 1 1 d . . .
C8 C 0.52811(17) -0.04635(17) 0.11907(11) 0.0247(4) Uani 1 1 d . . .
H8 H 0.5881 -0.0732 0.0843 0.033 Uiso 1 1 calc R . .
C9 C 0.42495(18) -0.08374(17) 0.13656(12) 0.0272(4) Uani 1 1 d . . .
H9 H 0.4153 -0.1367 0.1141 0.036 Uiso 1 1 calc R . .
C10 C 0.33660(17) -0.04140(16) 0.18777(10) 0.0226(3) Uani 1 1 d . . .
H10 H 0.2665 -0.0653 0.2003 0.030 Uiso 1 1 calc R . .
C11 C 0.35404(15) 0.03707(15) 0.22011(9) 0.0180(3) Uani 1 1 d . . .
H11 H 0.2936 0.0662 0.2540 0.024 Uiso 1 1 calc R . .
C14 C 0.68458(15) -0.09937(15) 0.34717(10) 0.0195(3) Uani 1 1 d . . .
H14 H 0.7450 -0.0826 0.3117 0.026 Uiso 1 1 calc R . .
C15 C 0.71162(17) -0.21890(16) 0.39519(11) 0.0247(4) Uani 1 1 d . . .
H15 H 0.7882 -0.2811 0.3914 0.033 Uiso 1 1 calc R . .
C16 C 0.62293(18) -0.24480(16) 0.44906(11) 0.0261(4) Uani 1 1 d . . .
H16 H 0.6387 -0.3246 0.4816 0.035 Uiso 1 1 calc R . .
C17 C 0.51085(17) -0.14999(16) 0.45341(10) 0.0222(3) Uani 1 1 d . . .
H17 H 0.4508 -0.1651 0.4898 0.030 Uiso 1 1 calc R . .
C18 C 0.48813(15) -0.03161(14) 0.40305(9) 0.0165(3) Uani 1 1 d . . .
C19 C 0.36860(15) 0.07434(14) 0.40007(9) 0.0161(3) Uani 1 1 d . . .
C20 C 0.27411(16) 0.07009(16) 0.45418(10) 0.0204(3) Uani 1 1 d . . .
H20 H 0.2856 -0.0018 0.4957 0.027 Uiso 1 1 calc R . .
C21 C 0.16281(17) 0.17312(17) 0.44612(10) 0.0235(3) Uani 1 1 d . . .
H21 H 0.0982 0.1713 0.4815 0.031 Uiso 1 1 calc R . .
C22 C 0.15004(17) 0.27882(16) 0.38419(11) 0.0239(3) Uani 1 1 d . . .
H22 H 0.0766 0.3496 0.3775 0.032 Uiso 1 1 calc R . .
C23 C 0.24783(16) 0.27815(15) 0.33221(10) 0.0198(3) Uani 1 1 d . . .
H23 H 0.2386 0.3499 0.2911 0.026 Uiso 1 1 calc R . .
C26 C 0.50882(15) 0.35333(14) 0.33424(9) 0.0173(3) Uani 1 1 d . . .
H26 H 0.4265 0.3972 0.3097 0.023 Uiso 1 1 calc R . .
C27 C 0.55503(16) 0.40441(15) 0.37742(10) 0.0200(3) Uani 1 1 d . . .
C28 C 0.67825(17) 0.33911(15) 0.41461(10) 0.0211(3) Uani 1 1 d . . .
H28 H 0.7113 0.3704 0.4441 0.028 Uiso 1 1 calc R . .
C29 C 0.75013(16) 0.22637(15) 0.40647(10) 0.0198(3) Uani 1 1 d . . .
H29 H 0.8329 0.1810 0.4302 0.026 Uiso 1 1 calc R . .
C30 C 0.69787(15) 0.18182(14) 0.36276(9) 0.0172(3) Uani 1 1 d . . .
H30 H 0.7473 0.1059 0.3580 0.023 Uiso 1 1 calc R . .
C31 C 0.47574(18) 0.52329(17) 0.38143(11) 0.0262(4) Uani 1 1 d . . .
C32 C 0.4114(2) 0.62209(19) 0.38320(13) 0.0366(5) Uani 1 1 d . . .
H32 H 0.3608 0.6998 0.3846 0.049 Uiso 1 1 calc R . .
C34 C 0.47048(15) 0.41520(14) 0.14776(9) 0.0164(3) Uani 1 1 d . . .
H34 H 0.5502 0.3985 0.1700 0.022 Uiso 1 1 calc R . .
C35 C 0.41314(15) 0.52533(14) 0.08664(9) 0.0173(3) Uani 1 1 d . . .
C36 C 0.29400(16) 0.55052(15) 0.05305(9) 0.0191(3) Uani 1 1 d . . .
H36 H 0.2535 0.6231 0.0122 0.025 Uiso 1 1 calc R . .
C37 C 0.23679(16) 0.46539(15) 0.08154(10) 0.0191(3) Uani 1 1 d . . .
H37 H 0.1569 0.4803 0.0603 0.025 Uiso 1 1 calc R . .
C38 C 0.29993(15) 0.35806(15) 0.14190(9) 0.0174(3) Uani 1 1 d . . .
H38 H 0.2613 0.3009 0.1600 0.023 Uiso 1 1 calc R . .
C39 C 0.47884(16) 0.60893(15) 0.05965(10) 0.0201(3) Uani 1 1 d . . .
C40 C 0.53479(18) 0.67633(17) 0.03667(11) 0.0259(4) Uani 1 1 d . . .
H40 H 0.5786 0.7291 0.0187 0.034 Uiso 1 1 calc R . .
P1 P 0.91753(4) 0.07849(4) 0.63543(3) 0.01945(9) Uani 1 1 d . . .
F1 F 0.77189(10) 0.10137(11) 0.61329(8) 0.0342(3) Uani 1 1 d . . .
F2 F 1.06165(11) 0.05864(13) 0.65717(9) 0.0424(3) Uani 1 1 d . . .
F3 F 0.92791(14) -0.04413(12) 0.70349(9) 0.0504(4) Uani 1 1 d . . .
F4 F 0.97134(12) 0.00549(13) 0.57550(8) 0.0439(3) Uani 1 1 d . . .
F5 F 0.90455(13) 0.20274(12) 0.56596(8) 0.0429(3) Uani 1 1 d . . .
F6 F 0.86228(11) 0.15488(12) 0.69372(7) 0.0368(3) Uani 1 1 d . . .
P2 P 0.86742(4) 0.76441(4) -0.00468(3) 0.02104(9) Uani 1 1 d . . .
F7 F 0.83036(18) 0.78269(12) 0.07795(8) 0.0564(4) Uani 1 1 d . . .
F8 F 0.89749(19) 0.75132(17) -0.08864(9) 0.0644(5) Uani 1 1 d . . .
F9 F 0.71659(13) 0.81513(15) -0.02793(10) 0.0695(6) Uani 1 1 d . . .
F10 F 0.86397(11) 0.90155(10) -0.04003(7) 0.0306(2) Uani 1 1 d . . .
F11 F 1.01548(12) 0.71759(12) 0.01791(11) 0.0554(4) Uani 1 1 d . . .
F12 F 0.86992(12) 0.62856(11) 0.03176(8) 0.0373(3) Uani 1 1 d . . .
C41 C 0.8714(2) 0.33261(18) 0.77964(12) 0.0307(4) Uani 1 1 d . . .
C42 C 1.0085(2) 0.2875(3) 0.75661(19) 0.0539(7) Uani 1 1 d . . .
H42a H 1.0273 0.3552 0.7214 0.081 Uiso 1 1 calc R . .
H42b H 1.0201 0.2290 0.7310 0.081 Uiso 1 1 calc R . .
H42c H 1.0658 0.2495 0.8027 0.081 Uiso 1 1 calc R . .
C43 C 0.8319(3) 0.2412(2) 0.84166(13) 0.0412(5) Uani 1 1 d . . .
H43a H 0.8614 0.2331 0.8922 0.062 Uiso 1 1 calc R . .
H43b H 0.8695 0.1636 0.8335 0.062 Uiso 1 1 calc R . .
H43c H 0.7394 0.2679 0.8392 0.062 Uiso 1 1 calc R . .
O1 O 0.79828(19) 0.43755(14) 0.75071(11) 0.0501(4) Uani 1 1 d . . .
C44 C 0.7925(4) 0.4704(4) 0.2172(3) 0.0285(8) Uani 0.60 1 d PDU A 1
C45 C 0.9341(4) 0.4331(4) 0.2064(3) 0.0467(10) Uani 0.60 1 d PDU A 1
H45a H 0.9675 0.3548 0.1992 0.070 Uiso 0.60 1 calc PR A 1
H45b H 0.9768 0.4278 0.2521 0.070 Uiso 0.60 1 calc PR A 1
H45c H 0.9493 0.4926 0.1612 0.070 Uiso 0.60 1 calc PR A 1
C46 C 0.7225(6) 0.5914(5) 0.2295(4) 0.0436(12) Uani 0.60 1 d PDU A 1
H46a H 0.6326 0.6048 0.2359 0.065 Uiso 0.60 1 calc PR A 1
H46b H 0.7310 0.6558 0.1848 0.065 Uiso 0.60 1 calc PR A 1
H46c H 0.7591 0.5910 0.2757 0.065 Uiso 0.60 1 calc PR A 1
O2 O 0.7350(3) 0.4074(3) 0.21545(17) 0.0437(6) Uani 0.60 1 d PDU A 1
C47 C 0.7960(5) 0.5225(4) 0.2705(3) 0.0266(9) Uani 0.40 1 d PDU B 2
C48 C 0.6794(7) 0.6370(7) 0.2342(5) 0.0403(16) Uani 0.40 1 d PDU B 2
H48a H 0.6533 0.6840 0.2689 0.060 Uiso 0.40 1 calc PR B 2
H48b H 0.6099 0.6152 0.2253 0.060 Uiso 0.40 1 calc PR B 2
H48c H 0.7006 0.6847 0.1851 0.060 Uiso 0.40 1 calc PR B 2
C49 C 0.8510(10) 0.4355(8) 0.2255(5) 0.052(2) Uani 0.40 1 d PDU B 2
H49a H 0.9247 0.3670 0.2547 0.077 Uiso 0.40 1 calc PR B 2
H49b H 0.8769 0.4766 0.1757 0.077 Uiso 0.40 1 calc PR B 2
H49c H 0.7866 0.4072 0.2171 0.077 Uiso 0.40 1 calc PR B 2
O3 O 0.8449(3) 0.5035(3) 0.33352(18) 0.0263(7) Uani 0.40 1 d PDU B 2
C50 C 0.9372(4) 0.4879(4) 0.4842(3) 0.0275(9) Uani 0.50 1 d PDU C -1
C51 C 0.8817(5) 0.4529(4) 0.5634(3) 0.0425(11) Uani 0.50 1 d PDU C -1
H51a H 0.8093 0.4324 0.5583 0.064 Uiso 0.50 1 calc PR C -1
H51b H 0.8537 0.5205 0.5827 0.064 Uiso 0.50 1 calc PR C -1
H51c H 0.9467 0.3836 0.5994 0.064 Uiso 0.50 1 calc PR C -1
C52 C 1.0506(5) 0.5301(5) 0.4789(3) 0.0392(11) Uani 0.50 1 d PU C -1
H52a H 1.0786 0.5469 0.4262 0.059 Uiso 0.50 1 calc PR C -1
H52b H 1.1208 0.4668 0.5143 0.059 Uiso 0.50 1 calc PR C -1
H52c H 1.0229 0.6029 0.4928 0.059 Uiso 0.50 1 calc PR C -1
O4 O 0.8932(3) 0.4866(3) 0.42707(17) 0.0347(6) Uani 0.50 1 d PDU C -1

loop_
_atom_site_aniso_label
_atom_site_aniso_U_11
_atom_site_aniso_U_22
_atom_site_aniso_U_33
_atom_site_aniso_U_23
_atom_site_aniso_U_13
_atom_site_aniso_U_12
Ru1 0.01149(6) 0.01408(6) 0.01414(6) -0.00525(4) 0.00267(4) -0.00578(5)
N1 0.0133(6) 0.0157(6) 0.0157(6) -0.0045(5) 0.0025(5) -0.0053(5)
N12 0.0145(6) 0.0150(6) 0.0148(6) -0.0042(5) 0.0016(5) -0.0061(5)
N13 0.0141(6) 0.0169(6) 0.0169(6) -0.0066(5) 0.0008(5) -0.0066(5)
N24 0.0153(6) 0.0181(6) 0.0154(6) -0.0072(5) 0.0027(5) -0.0081(5)
N25 0.0160(6) 0.0164(6) 0.0146(6) -0.0047(5) 0.0033(5) -0.0075(5)
N33 0.0147(6) 0.0161(6) 0.0154(6) -0.0066(5) 0.0031(5) -0.0061(5)
C2 0.0170(7) 0.0220(8) 0.0192(7) -0.0070(6) 0.0028(6) -0.0095(6)
C3 0.0163(7) 0.0256(8) 0.0230(8) -0.0052(7) 0.0047(6) -0.0104(6)
C4 0.0195(8) 0.0262(8) 0.0232(8) -0.0088(7) 0.0089(6) -0.0080(7)
C5 0.0221(8) 0.0231(8) 0.0214(8) -0.0104(7) 0.0061(6) -0.0081(7)
C6 0.0153(7) 0.0157(7) 0.0182(7) -0.0049(6) 0.0018(6) -0.0052(6)
C7 0.0157(7) 0.0174(7) 0.0182(7) -0.0063(6) 0.0017(6) -0.0056(6)
C8 0.0229(8) 0.0274(9) 0.0298(9) -0.0173(7) 0.0072(7) -0.0103(7)
C9 0.0282(9) 0.0294(9) 0.0348(10) -0.0196(8) 0.0052(7) -0.0154(8)
C10 0.0225(8) 0.0247(8) 0.0258(8) -0.0093(7) 0.0029(7) -0.0140(7)
C11 0.0166(7) 0.0201(7) 0.0180(7) -0.0060(6) 0.0025(6) -0.0083(6)
C14 0.0156(7) 0.0212(8) 0.0218(8) -0.0071(6) 0.0015(6) -0.0071(6)
C15 0.0196(8) 0.0190(8) 0.0309(9) -0.0071(7) 0.0000(7) -0.0032(6)
C16 0.0274(9) 0.0174(8) 0.0291(9) -0.0017(7) -0.0009(7) -0.0085(7)
C17 0.0221(8) 0.0221(8) 0.0225(8) -0.0044(7) 0.0028(6) -0.0113(7)
C18 0.0160(7) 0.0194(7) 0.0167(7) -0.0068(6) 0.0013(6) -0.0086(6)
C19 0.0172(7) 0.0184(7) 0.0159(7) -0.0074(6) 0.0019(6) -0.0090(6)
C20 0.0238(8) 0.0232(8) 0.0183(8) -0.0077(6) 0.0056(6) -0.0133(7)
C21 0.0216(8) 0.0295(9) 0.0246(8) -0.0140(7) 0.0104(7) -0.0126(7)
C22 0.0197(8) 0.0251(8) 0.0266(9) -0.0131(7) 0.0069(7) -0.0056(7)
C23 0.0189(8) 0.0198(8) 0.0201(8) -0.0076(6) 0.0034(6) -0.0064(6)
C26 0.0164(7) 0.0174(7) 0.0169(7) -0.0052(6) 0.0029(6) -0.0061(6)
C27 0.0222(8) 0.0189(8) 0.0203(8) -0.0082(6) 0.0042(6) -0.0083(6)
C28 0.0236(8) 0.0224(8) 0.0218(8) -0.0097(6) 0.0009(6) -0.0112(7)
C29 0.0173(7) 0.0211(8) 0.0202(8) -0.0051(6) -0.0007(6) -0.0076(6)
C30 0.0162(7) 0.0167(7) 0.0178(7) -0.0052(6) 0.0025(6) -0.0062(6)
C31 0.0268(9) 0.0264(9) 0.0281(9) -0.0135(7) 0.0001(7) -0.0087(7)
C32 0.0350(11) 0.0292(10) 0.0446(12) -0.0212(9) -0.0036(9) -0.0021(8)
C34 0.0151(7) 0.0194(7) 0.0174(7) -0.0088(6) 0.0038(6) -0.0075(6)
C35 0.0196(7) 0.0177(7) 0.0166(7) -0.0082(6) 0.0067(6) -0.0080(6)
C36 0.0200(8) 0.0171(7) 0.0172(7) -0.0053(6) 0.0021(6) -0.0042(6)
C37 0.0161(7) 0.0211(8) 0.0207(8) -0.0088(6) 0.0009(6) -0.0060(6)
C38 0.0153(7) 0.0188(7) 0.0210(8) -0.0089(6) 0.0033(6) -0.0082(6)
C39 0.0209(8) 0.0196(8) 0.0193(8) -0.0077(6) 0.0049(6) -0.0068(6)
C40 0.0298(9) 0.0251(9) 0.0268(9) -0.0100(7) 0.0096(7) -0.0149(7)
P1 0.01575(19) 0.0244(2) 0.0210(2) -0.01088(17) 0.00422(15) -0.00833(16)
F1 0.0199(5) 0.0419(7) 0.0526(7) -0.0303(6) 0.0009(5) -0.0113(5)
F2 0.0166(5) 0.0530(8) 0.0643(9) -0.0304(7) -0.0008(5) -0.0103(5)
F3 0.0471(8) 0.0362(7) 0.0502(8) 0.0053(6) 0.0052(6) -0.0149(6)
F4 0.0363(7) 0.0536(8) 0.0534(8) -0.0411(7) 0.0134(6) -0.0111(6)
F5 0.0426(7) 0.0355(7) 0.0405(7) -0.0020(5) 0.0113(6) -0.0151(6)
F6 0.0305(6) 0.0582(8) 0.0378(6) -0.0358(6) 0.0084(5) -0.0177(6)
P2 0.01733(19) 0.0287(2) 0.0218(2) -0.01123(17) 0.00414(16) -0.01182(17)
F7 0.1081(13) 0.0372(7) 0.0286(7) -0.0170(6) 0.0303(7) -0.0324(8)
F8 0.1137(14) 0.0909(12) 0.0411(8) -0.0449(8) 0.0397(9) -0.0807(12)
F9 0.0283(7) 0.0710(10) 0.0773(11) 0.0349(9) -0.0177(7) -0.0329(7)
F10 0.0297(6) 0.0302(6) 0.0310(6) -0.0061(5) 0.0064(5) -0.0148(5)
F11 0.0200(6) 0.0354(7) 0.0984(12) -0.0064(7) -0.0155(7) -0.0078(5)
F12 0.0438(7) 0.0322(6) 0.0451(7) -0.0163(5) 0.0065(6) -0.0221(5)
C41 0.0405(11) 0.0273(9) 0.0309(10) -0.0136(8) -0.0054(8) -0.0148(8)
C42 0.0437(13) 0.0595(16) 0.0807(19) -0.0376(15) 0.0061(13) -0.0310(12)
C43 0.0648(15) 0.0345(11) 0.0319(11) -0.0191(9) 0.0104(10) -0.0216(11)
O1 0.0649(12) 0.0273(8) 0.0487(10) -0.0093(7) -0.0069(8) -0.0086(8)
C44 0.030(2) 0.035(2) 0.0234(18) -0.0038(16) 0.0006(17) -0.0205(18)
C45 0.033(2) 0.056(3) 0.047(2) -0.0104(19) -0.0049(18) -0.0172(19)
C46 0.052(3) 0.039(3) 0.051(3) -0.018(3) 0.016(3) -0.029(3)
O2 0.0426(15) 0.0430(15) 0.0558(17) -0.0174(13) 0.0019(12) -0.0259(12)
C47 0.030(2) 0.024(2) 0.025(2) 0.0034(18) 0.0004(19) -0.019(2)
C48 0.038(4) 0.042(4) 0.030(3) 0.003(3) -0.011(3) -0.013(3)
C49 0.062(6) 0.052(5) 0.042(4) -0.021(4) -0.008(5) -0.018(4)
O3 0.0254(16) 0.0274(16) 0.0234(15) -0.0020(13) -0.0050(12) -0.0114(13)
C50 0.0300(16) 0.0191(14) 0.0274(16) -0.0095(14) 0.0036(14) -0.0020(11)
C51 0.065(3) 0.041(2) 0.028(2) -0.0137(18) 0.014(2) -0.028(2)
C52 0.046(3) 0.032(2) 0.040(3) -0.010(2) -0.010(3) -0.013(2)
O4 0.0321(15) 0.0307(14) 0.0386(16) -0.0121(12) 0.0000(12) -0.0082(12)

loop_
_atom_type_symbol
_atom_type_description
_atom_type_scat_dispersion_real
_atom_type_scat_dispersion_imag
_atom_type_scat_source
C C 0.0033 0.0016 'International Tables Vol C Tables 4.2.6.8 and 6.1.1.4'
H H 0.0000 0.0000 'International Tables Vol C Tables 4.2.6.8 and 6.1.1.4'
N N 0.0061 0.0033 'International Tables Vol C Tables 4.2.6.8 and 6.1.1.4'
O O 0.0106 0.0060 'International Tables Vol C Tables 4.2.6.8 and 6.1.1.4'
P P 0.1023 0.0942 'International Tables Vol C Tables 4.2.6.8 and 6.1.1.4'
F F 0.0171 0.0103 'International Tables Vol C Tables 4.2.6.8 and 6.1.1.4'
Ru Ru -1.2594 0.8363 'International Tables Vol C Tables 4.2.6.8 and 6.1.1.4'

loop_
_geom_angle_atom_site_label_1
_geom_angle_atom_site_label_2
_geom_angle_atom_site_label_3
_geom_angle
N13 Ru1 N12 83.17(5)
N13 Ru1 N24 78.73(5)
N12 Ru1 N24 96.51(5)
N13 Ru1 N1 97.01(5)
N12 Ru1 N1 78.84(5)
N24 Ru1 N1 174.11(5)
N13 Ru1 N33 172.47(5)
N12 Ru1 N33 91.25(5)
N24 Ru1 N33 96.99(5)
N1 Ru1 N33 86.80(5)
N13 Ru1 N25 93.45(5)
N12 Ru1 N25 174.24(5)
N24 Ru1 N25 87.36(5)
N1 Ru1 N25 97.01(5)
N33 Ru1 N25 92.52(5)
C2 N1 C6 118.06(13)
C2 N1 Ru1 126.69(11)
C6 N1 Ru1 115.21(10)
C11 N12 C7 118.18(14)
C11 N12 Ru1 125.44(11)
C7 N12 Ru1 115.65(10)
C14 N13 C18 118.04(14)
C14 N13 Ru1 125.13(11)
C18 N13 Ru1 115.42(10)
C23 N24 C19 117.88(13)
C23 N24 Ru1 126.67(11)
C19 N24 Ru1 115.45(10)
C26 N25 C30 117.15(14)
C26 N25 Ru1 123.00(11)
C30 N25 Ru1 119.83(10)
C34 N33 C38 117.45(14)
C34 N33 Ru1 122.42(11)
C38 N33 Ru1 120.04(10)
N1 C2 C3 123.04(15)
C2 C3 C4 118.81(15)
C3 C4 C5 119.01(15)
C4 C5 C6 119.28(16)
N1 C6 C5 121.77(15)
N1 C6 C7 115.09(14)
C5 C6 C7 123.14(15)
N12 C7 C8 121.53(15)
N12 C7 C6 114.77(14)
C8 C7 C6 123.64(15)
C9 C8 C7 119.35(16)
C10 C9 C8 119.12(16)
C9 C10 C11 118.91(16)
N12 C11 C10 122.89(15)
N13 C14 C15 122.82(15)
C14 C15 C16 119.12(16)
C17 C16 C15 118.79(16)
C16 C17 C18 119.60(16)
N13 C18 C17 121.61(15)
N13 C18 C19 114.62(14)
C17 C18 C19 123.71(14)
N24 C19 C20 121.75(15)
N24 C19 C18 114.87(13)
C20 C19 C18 123.38(15)
C21 C20 C19 119.82(16)
C22 C21 C20 118.42(15)
C21 C22 C23 119.33(16)
N24 C23 C22 122.79(16)
N25 C26 C27 123.01(15)
C28 C27 C26 118.87(15)
C28 C27 C31 121.66(16)
C26 C27 C31 119.46(15)
C29 C28 C27 118.30(15)
C30 C29 C28 119.51(15)
N25 C30 C29 123.16(15)
C32 C31 C27 178.6(2)
N33 C34 C35 122.86(15)
C36 C35 C34 118.75(15)
C36 C35 C39 121.81(15)
C34 C35 C39 119.44(15)
C37 C36 C35 118.71(15)
C38 C37 C36 119.18(15)
N33 C38 C37 123.05(15)
C40 C39 C35 178.65(18)
F3 P1 F4 90.54(8)
F3 P1 F6 90.85(8)
F4 P1 F6 178.55(8)
F3 P1 F2 91.13(8)
F4 P1 F2 90.12(7)
F6 P1 F2 90.26(7)
F3 P1 F5 178.94(8)
F4 P1 F5 89.28(8)
F6 P1 F5 89.32(7)
F2 P1 F5 89.91(8)
F3 P1 F1 89.77(8)
F4 P1 F1 90.64(7)
F6 P1 F1 88.97(6)
F2 P1 F1 178.82(7)
F5 P1 F1 89.19(7)
F11 P2 F8 91.44(10)
F11 P2 F7 91.11(10)
F8 P2 F7 177.15(11)
F11 P2 F12 91.15(7)
F8 P2 F12 91.85(8)
F7 P2 F12 89.35(7)
F11 P2 F9 178.68(9)
F8 P2 F9 88.88(11)
F7 P2 F9 88.54(10)
F12 P2 F9 90.12(8)
F11 P2 F10 88.99(7)
F8 P2 F10 89.09(7)
F7 P2 F10 89.69(7)
F12 P2 F10 179.04(7)
F9 P2 F10 89.74(7)
O1 C41 C43 122.0(2)
O1 C41 C42 121.9(2)
C43 C41 C42 116.0(2)
O2 C44 C45 121.9(4)
O2 C44 C46 120.7(4)
C45 C44 C46 117.4(4)
O3 C47 C49 121.7(5)
O3 C47 C48 120.6(5)
C49 C47 C48 117.7(5)
O4 C50 C51 121.7(4)
O4 C50 C52 120.6(5)
C51 C50 C52 117.7(5)

loop_
_geom_bond_atom_site_label_1
_geom_bond_atom_site_label_2
_geom_bond_distance
Ru1 N13 2.0595(13)
Ru1 N12 2.0617(13)
Ru1 N24 2.0660(13)
Ru1 N1 2.0750(13)
Ru1 N33 2.0981(13)
Ru1 N25 2.1083(13)
N1 C2 1.345(2)
N1 C6 1.359(2)
N12 C11 1.344(2)
N12 C7 1.362(2)
N13 C14 1.345(2)
N13 C18 1.363(2)
N24 C23 1.345(2)
N24 C19 1.362(2)
N25 C26 1.349(2)
N25 C30 1.355(2)
N33 C34 1.346(2)
N33 C38 1.354(2)
C2 C3 1.384(2)
C3 C4 1.384(3)
C4 C5 1.388(2)
C5 C6 1.391(2)
C6 C7 1.476(2)
C7 C8 1.390(2)
C8 C9 1.384(2)
C9 C10 1.381(3)
C10 C11 1.382(2)
C14 C15 1.383(2)
C15 C16 1.387(3)
C16 C17 1.380(2)
C17 C18 1.392(2)
C18 C19 1.471(2)
C19 C20 1.388(2)
C20 C21 1.384(2)
C21 C22 1.384(3)
C22 C23 1.386(2)
C26 C27 1.398(2)
C27 C28 1.395(2)
C27 C31 1.438(2)
C28 C29 1.386(2)
C29 C30 1.383(2)
C31 C32 1.182(3)
C34 C35 1.397(2)
C35 C36 1.391(2)
C35 C39 1.439(2)
C36 C37 1.385(2)
C37 C38 1.383(2)
C39 C40 1.187(3)
P1 F3 1.5831(13)
P1 F4 1.5904(12)
P1 F6 1.5956(11)
P1 F2 1.5998(12)
P1 F5 1.6021(13)
P1 F1 1.6064(11)
P2 F11 1.5717(13)
P2 F8 1.5821(14)
P2 F7 1.5907(13)
P2 F12 1.5967(12)
P2 F9 1.5980(13)
P2 F10 1.6070(12)
C41 O1 1.207(3)
C41 C43 1.488(3)
C41 C42 1.498(3)
C44 O2 1.205(4)
C44 C45 1.490(5)
C44 C46 1.504(6)
C47 O3 1.217(5)
C47 C49 1.499(7)
C47 C48 1.506(6)
C50 O4 1.192(5)
C50 C51 1.509(5)
C50 C52 1.538(6)
